data_4317403
loop_
_publ_author_name
'Sai P. Shum'
'Stephen D. Pastor'
'Grety Rihs'

_publ_section_title
;
 Ferrocene Bis(phosphonite)s: Synthesis and Characterization of a Novel
 Class of Sterically Congested Ligands1
;
_journal_name_full 'Inorganic Chemistry'
_journal_page_first 127
_journal_page_last 131
_journal_paper_doi 10.1021/ic010750p
_journal_volume 41
_journal_year 2002
_chemical_formula_sum 'C82 H120 Fe O8 P2'
_chemical_formula_weight 1351.15
_chemical_name_systematic
;
  ?
;
_space_group_IT_number 15
_symmetry_space_group_name_Hall '-C 2yc'
_symmetry_space_group_name_H-M 'C 1 2/c 1'
_atom_sites_solution_hydrogens geom
_atom_sites_solution_primary direct
_atom_sites_solution_secondary difmap
_audit_creation_method SHELXL
_cell_angle_alpha 90.000(10)
_cell_angle_beta 102.08(2)
_cell_angle_gamma 90.000(10)
_cell_formula_units_Z 4
_cell_length_a 33.419(6)
_cell_length_b 10.6780(10)
_cell_length_c 22.684(6)
_cell_measurement_temperature 293(2)
_cell_volume 7915(3)
_computing_structure_refinement 'SHELXL-93 (Sheldrick, 1993)'
_computing_structure_solution 'SHELXS-86 (Sheldrick, 1990)'
_diffrn_ambient_temperature 293(2)
_diffrn_radiation_monochromator graphite
_diffrn_radiation_source 'fine-focus sealed tube'
_diffrn_radiation_type CuK\a
_diffrn_radiation_wavelength 1.54178
_diffrn_reflns_av_R_equivalents 0.0591
_diffrn_reflns_av_sigmaI/netI 0.0430
_diffrn_reflns_limit_h_max 41
_diffrn_reflns_limit_h_min -40
_diffrn_reflns_limit_k_max 13
_diffrn_reflns_limit_k_min 0
_diffrn_reflns_limit_l_max 0
_diffrn_reflns_limit_l_min -28
_diffrn_reflns_number 8297
_diffrn_reflns_theta_max 74.25
_diffrn_reflns_theta_min 2.70
_exptl_absorpt_coefficient_mu 2.171
_exptl_crystal_density_diffrn 1.135
_exptl_crystal_F_000 2448
_refine_diff_density_max 1.425
_refine_diff_density_min -0.367
_refine_diff_density_rms 0.196
_refine_ls_extinction_method none
_refine_ls_goodness_of_fit_all 2.049
_refine_ls_goodness_of_fit_obs 2.373
_refine_ls_matrix_type full
_refine_ls_number_parameters 330
_refine_ls_number_reflns 6660
_refine_ls_number_restraints 0
_refine_ls_restrained_S_all 2.092
_refine_ls_restrained_S_obs 2.373
_refine_ls_R_factor_all 0.1468
_refine_ls_R_factor_obs 0.0810
_refine_ls_shift/esd_max -1.744
_refine_ls_shift/esd_mean 0.195
_refine_ls_structure_factor_coef Fsqd
_refine_ls_weighting_details 'w=1/[\s^2^(Fo^2^)+(0.1000P)^2^+0.0000P] where P=(Fo^2^+2Fc^2^)/3'
_refine_ls_weighting_scheme calc
_refine_ls_wR_factor_all 0.2525
_refine_ls_wR_factor_obs 0.2061
_reflns_number_observed 4773
_reflns_number_total 8074
_reflns_observed_criterion >2sigma(I)
_cod_data_source_file ic010750p_2.cif
_cod_data_source_block us41s
_cod_depositor_comments
;
The following automatic conversions were performed:

'_refine_ls_weighting_scheme' value 'calc
w=1/[\s^2^(Fo^2^)+(0.1000P)^2^+0.0000P] where P=(Fo^2^+2Fc^2^)/3' was
changed to 'calc'. New tag '_refine_ls_weighting_details' was
created. The value of the new tag was set to
'w=1/[\s^2^(Fo^2^)+(0.1000P)^2^+0.0000P] where P=(Fo^2^+2Fc^2^)/3'.

Automatic conversion script
Id: cif_fix_values 3143 2015-03-26 13:38:13Z robertas 
;
_cod_original_cell_volume 7915.5(26)
_cod_database_code 4317403

loop_
_symmetry_equiv_pos_as_xyz
'x, y, z'
'x, -y, z+1/2'
'x+1/2, y+1/2, z'
'x+1/2, -y+1/2, z+1/2'
'-x, -y, -z'
'-x, y, -z-1/2'
'-x+1/2, -y+1/2, -z'
'-x+1/2, y+1/2, -z-1/2'

loop_
_atom_site_aniso_label
_atom_site_aniso_U_11
_atom_site_aniso_U_22
_atom_site_aniso_U_33
_atom_site_aniso_U_23
_atom_site_aniso_U_13
_atom_site_aniso_U_12
Fe1 0.0403(6) 0.0667(8) 0.0798(9) 0.000 0.0197(5) 0.000
P2 0.0457(7) 0.0563(8) 0.0714(9) -0.0036(7) 0.0197(6) 0.0009(6)
O3 0.049(2) 0.053(2) 0.066(2) 0.000(2) 0.020(2) -0.001(2)
O4 0.044(2) 0.068(2) 0.066(2) 0.000(2) 0.020(2) 0.006(2)
C5 0.045(3) 0.059(3) 0.063(3) 0.002(3) 0.015(2) 0.001(2)
C6 0.051(3) 0.077(4) 0.066(3) -0.004(3) 0.013(3) 0.003(3)
C7 0.051(3) 0.077(4) 0.073(4) -0.004(3) 0.007(3) 0.003(3)
C8 0.050(3) 0.072(4) 0.084(4) 0.002(3) 0.013(3) 0.010(3)
C9 0.063(3) 0.066(4) 0.072(4) -0.004(3) 0.020(3) 0.011(3)
C10 0.048(3) 0.057(3) 0.063(3) -0.002(3) 0.015(2) 0.003(2)
C11 0.051(3) 0.055(3) 0.066(3) 0.000(3) 0.019(2) 0.007(2)
C12 0.076(4) 0.056(4) 0.071(4) -0.002(3) 0.014(3) 0.010(3)
C13 0.078(4) 0.061(4) 0.073(4) -0.012(3) 0.010(3) 0.003(3)
C14 0.076(4) 0.075(4) 0.062(3) -0.010(3) 0.005(3) 0.003(3)
C15 0.064(3) 0.062(3) 0.062(3) 0.000(3) 0.017(3) 0.006(3)
C16 0.051(3) 0.055(3) 0.061(3) -0.003(3) 0.021(2) -0.002(2)
C17 0.044(3) 0.071(4) 0.073(4) 0.003(3) 0.020(2) 0.006(3)
C18 0.051(3) 0.074(4) 0.081(4) -0.012(3) 0.021(3) -0.006(3)
C19 0.058(4) 0.106(6) 0.088(5) -0.015(4) 0.021(3) -0.007(4)
C20 0.052(3) 0.121(6) 0.081(4) 0.004(4) 0.013(3) 0.005(4)
C21 0.053(3) 0.086(4) 0.092(4) 0.016(4) 0.025(3) 0.011(3)
C22 0.069(4) 0.097(5) 0.066(4) -0.012(3) 0.014(3) 0.009(3)
C23 0.093(5) 0.139(7) 0.078(5) -0.004(5) 0.037(4) 0.008(5)
C24 0.112(6) 0.114(6) 0.086(5) -0.025(5) 0.024(4) 0.011(5)
C25 0.101(6) 0.164(9) 0.086(5) -0.039(6) 0.000(4) 0.011(6)
C26 0.062(4) 0.109(6) 0.106(5) -0.009(5) 0.006(4) 0.033(4)
C27 0.140(11) 0.395(25) 0.283(19) -0.153(19) -0.049(11) 0.175(14)
C28 0.051(5) 0.240(16) 0.687(38) -0.231(21) -0.012(12) 0.046(7)
C29 0.199(15) 0.217(15) 0.384(25) 0.177(17) 0.145(16) 0.119(13)
C30 0.112(6) 0.072(5) 0.096(5) -0.016(4) -0.001(5) 0.004(4)
C31 0.345(21) 0.117(9) 0.198(13) -0.043(8) 0.106(13) -0.128(12)
C32 0.156(9) 0.094(6) 0.122(7) -0.041(5) -0.006(6) -0.001(6)
C33 0.234(14) 0.089(7) 0.261(16) -0.079(9) -0.110(13) 0.064(8)
C34 0.083(4) 0.084(4) 0.063(4) 0.012(3) 0.017(3) 0.004(4)
C35 0.231(13) 0.108(7) 0.075(5) 0.016(5) -0.011(6) 0.028(8)
C36 0.140(7) 0.085(5) 0.101(6) 0.024(4) 0.022(5) 0.035(5)
C37 0.134(8) 0.126(7) 0.118(7) 0.044(6) 0.048(6) -0.012(6)

loop_
_atom_site_label
_atom_site_type_symbol
_atom_site_fract_x
_atom_site_fract_y
_atom_site_fract_z
_atom_site_U_iso_or_equiv
_atom_site_thermal_displace_type
_atom_site_occupancy
_atom_site_calc_flag
_atom_site_refinement_flags
_atom_site_disorder_group
Fe1 Fe 0.0000 0.36865(12) 0.2500 0.0613(4) Uani 1 d S .
P2 P 0.09694(4) 0.42905(14) 0.22420(7) 0.0567(4) Uani 1 d . .
O3 O 0.11711(10) 0.3879(3) 0.1666(2) 0.0547(9) Uani 1 d . .
O4 O 0.10953(10) 0.3086(4) 0.2708(2) 0.0582(9) Uani 1 d . .
C5 C 0.14850(15) 0.2556(5) 0.2794(2) 0.0551(13) Uani 1 d . .
C6 C 0.1761(2) 0.2644(6) 0.3350(3) 0.0643(15) Uani 1 d . .
C7 C 0.2133(2) 0.1999(6) 0.3397(3) 0.068(2) Uani 1 d . .
H7 H 0.2325(2) 0.2050(6) 0.3758(3) 0.081 Uiso 1 calc R .
C8 C 0.2229(2) 0.1298(6) 0.2938(3) 0.069(2) Uani 1 d . .
C9 C 0.1942(2) 0.1211(5) 0.2406(3) 0.0662(15) Uani 1 d . .
H9 H 0.2000(2) 0.0733(5) 0.2092(3) 0.079 Uiso 1 calc R .
C10 C 0.1565(2) 0.1830(5) 0.2328(2) 0.0554(13) Uani 1 d . .
C11 C 0.1268(2) 0.1665(5) 0.1747(2) 0.0565(13) Uani 1 d . .
C12 C 0.1174(2) 0.0484(5) 0.1510(3) 0.068(2) Uani 1 d . .
H12 H 0.1279(2) -0.0209(5) 0.1739(3) 0.081 Uiso 1 calc R .
C13 C 0.0928(2) 0.0289(6) 0.0943(3) 0.071(2) Uani 1 d . .
C14 C 0.0802(2) 0.1341(6) 0.0604(3) 0.072(2) Uani 1 d . .
H14 H 0.0652(2) 0.1228(6) 0.0214(3) 0.087 Uiso 1 calc R .
C15 C 0.0887(2) 0.2571(5) 0.0808(3) 0.0621(14) Uani 1 d . .
C16 C 0.1097(2) 0.2698(5) 0.1397(2) 0.0543(12) Uani 1 d . .
C17 C 0.0436(2) 0.3883(5) 0.1999(3) 0.0618(14) Uani 1 d . .
C18 C 0.0249(2) 0.2671(6) 0.1901(3) 0.067(2) Uani 1 d . .
H18 H 0.0382(2) 0.1903(6) 0.1973(3) 0.081 Uiso 1 calc R .
C19 C -0.0171(2) 0.2853(8) 0.1677(3) 0.083(2) Uani 1 d . .
H19 H -0.0365(2) 0.2223(8) 0.1574(3) 0.100 Uiso 1 calc R .
C20 C -0.0250(2) 0.4150(8) 0.1633(3) 0.085(2) Uani 1 d . .
H20 H -0.0505(2) 0.4517(8) 0.1496(3) 0.102 Uiso 1 calc R .
C21 C 0.0121(2) 0.4801(7) 0.1832(3) 0.075(2) Uani 1 d . .
H21 H 0.0155(2) 0.5666(7) 0.1851(3) 0.090 Uiso 1 calc R .
C22 C 0.1666(2) 0.3375(7) 0.3895(3) 0.077(2) Uani 1 d . .
C23 C 0.1290(2) 0.2738(8) 0.4066(3) 0.101(2) Uani 1 d . .
H23A H 0.1222(2) 0.3163(8) 0.4405(3) 0.151 Uiso 1 calc R .
H23B H 0.1352(2) 0.1878(8) 0.4170(3) 0.151 Uiso 1 calc R .
H23C H 0.1061(2) 0.2778(8) 0.3730(3) 0.151 Uiso 1 calc R .
C24 C 0.1588(3) 0.4768(8) 0.3752(3) 0.104(3) Uani 1 d . .
H24A H 0.1532(3) 0.5188(8) 0.4101(3) 0.156 Uiso 1 calc R .
H24B H 0.1358(3) 0.4857(8) 0.3422(3) 0.156 Uiso 1 calc R .
H24C H 0.1826(3) 0.5133(8) 0.3645(3) 0.156 Uiso 1 calc R .
C25 C 0.2019(3) 0.3288(10) 0.4447(4) 0.120(3) Uani 1 d . .
H25A H 0.1951(3) 0.3750(10) 0.4775(4) 0.180 Uiso 1 calc R .
H25B H 0.2263(3) 0.3633(10) 0.4349(4) 0.180 Uiso 1 calc R .
H25C H 0.2066(3) 0.2426(10) 0.4562(4) 0.180 Uiso 1 calc R .
C26 C 0.2640(2) 0.0624(8) 0.3018(4) 0.094(2) Uani 1 d . .
C27 C 0.2692(4) -0.0102(19) 0.2502(8) 0.286(11) Uani 1 d . .
H27A H 0.2457(4) -0.0623(19) 0.2369(8) 0.429 Uiso 1 calc R .
H27B H 0.2932(4) -0.0618(19) 0.2612(8) 0.429 Uiso 1 calc R .
H27C H 0.2724(4) 0.0452(19) 0.2182(8) 0.429 Uiso 1 calc R .
C28 C 0.2969(3) 0.1402(14) 0.3266(11) 0.339(14) Uani 1 d . .
H28A H 0.2974(3) 0.2109(14) 0.3006(11) 0.508 Uiso 1 calc R .
H28B H 0.3220(3) 0.0943(14) 0.3308(11) 0.508 Uiso 1 calc R .
H28C H 0.2938(3) 0.1690(14) 0.3655(11) 0.508 Uiso 1 calc R .
C29 C 0.2655(5) -0.0408(15) 0.3470(9) 0.254(10) Uani 1 d . .
H29A H 0.2434(5) -0.0983(15) 0.3332(9) 0.382 Uiso 1 calc R .
H29B H 0.2628(5) -0.0059(15) 0.3850(9) 0.382 Uiso 1 calc R .
H29C H 0.2911(5) -0.0842(15) 0.3517(9) 0.382 Uiso 1 calc R .
C30 C 0.0802(3) -0.1056(7) 0.0718(4) 0.097(2) Uani 1 d . .
C31 C 0.0520(6) -0.1567(11) 0.1091(6) 0.213(8) Uani 1 d . .
H31A H 0.0652(6) -0.1533(11) 0.1509(6) 0.319 Uiso 1 calc R .
H31B H 0.0454(6) -0.2421(11) 0.0978(6) 0.319 Uiso 1 calc R .
H31C H 0.0274(6) -0.1077(11) 0.1025(6) 0.319 Uiso 1 calc R .
C32 C 0.0599(3) -0.1131(8) 0.0074(4) 0.129(4) Uani 1 d . .
H32A H 0.0352(3) -0.0647(8) 0.0005(4) 0.194 Uiso 1 calc R .
H32B H 0.0535(3) -0.1989(8) -0.0033(4) 0.194 Uiso 1 calc R .
H32C H 0.0779(3) -0.0806(8) -0.0168(4) 0.194 Uiso 1 calc R .
C33 C 0.1187(4) -0.1843(10) 0.0775(7) 0.218(9) Uani 1 d . .
H33A H 0.1332(4) -0.1853(10) 0.1187(7) 0.328 Uiso 1 calc R .
H33B H 0.1359(4) -0.1490(10) 0.0527(7) 0.328 Uiso 1 calc R .
H33C H 0.1114(4) -0.2683(10) 0.0645(7) 0.328 Uiso 1 calc R .
C34 C 0.0778(2) 0.3679(6) 0.0370(3) 0.077(2) Uani 1 d . .
C35 C 0.0573(4) 0.3243(9) -0.0263(4) 0.144(4) Uani 1 d . .
H35A H 0.0746(4) 0.2646(9) -0.0405(4) 0.217 Uiso 1 calc R .
H35B H 0.0529(4) 0.3949(9) -0.0531(4) 0.217 Uiso 1 calc R .
H35C H 0.0315(4) 0.2859(9) -0.0253(4) 0.217 Uiso 1 calc R .
C36 C 0.0493(3) 0.4637(7) 0.0577(4) 0.109(3) Uani 1 d . .
H36A H 0.0615(3) 0.4926(7) 0.0975(4) 0.164 Uiso 1 calc R .
H36B H 0.0235(3) 0.4250(7) 0.0582(4) 0.164 Uiso 1 calc R .
H36C H 0.0452(3) 0.5334(7) 0.0304(4) 0.164 Uiso 1 calc R .
C37 C 0.1178(3) 0.4349(9) 0.0332(4) 0.123(3) Uani 1 d . .
H37A H 0.1311(3) 0.4636(9) 0.0725(4) 0.184 Uiso 1 calc R .
H37B H 0.1119(3) 0.5051(9) 0.0063(4) 0.184 Uiso 1 calc R .
H37C H 0.1356(3) 0.3777(9) 0.0182(4) 0.184 Uiso 1 calc R .

loop_
_atom_type_symbol
_atom_type_description
_atom_type_scat_dispersion_real
_atom_type_scat_dispersion_imag
_atom_type_scat_source
C C 0.0181 0.0091 'International Tables Vol C Tables 4.2.6.8 and 6.1.1.4'
H H 0.0000 0.0000 'International Tables Vol C Tables 4.2.6.8 and 6.1.1.4'
O O 0.0492 0.0322 'International Tables Vol C Tables 4.2.6.8 and 6.1.1.4'
P P 0.2955 0.4335 'International Tables Vol C Tables 4.2.6.8 and 6.1.1.4'
Fe Fe -1.1336 3.1974 'International Tables Vol C Tables 4.2.6.8 and 6.1.1.4'

loop_
_geom_angle_atom_site_label_1
_geom_angle_atom_site_label_2
_geom_angle_atom_site_label_3
_geom_angle
_geom_angle_site_symmetry_1
_geom_angle_site_symmetry_3
_geom_angle_publ_flag
C17 Fe1 C17 168.2(3) 6_556 . ?
C17 Fe1 C19 117.3(2) 6_556 . ?
C17 Fe1 C19 68.3(2) . . ?
C17 Fe1 C19 68.3(2) 6_556 6_556 ?
C17 Fe1 C19 117.3(2) . 6_556 ?
C19 Fe1 C19 128.3(5) . 6_556 ?
C17 Fe1 C21 129.2(2) 6_556 . ?
C17 Fe1 C21 41.1(2) . . ?
C19 Fe1 C21 68.6(3) . . ?
C19 Fe1 C21 151.2(3) 6_556 . ?
C17 Fe1 C21 41.1(2) 6_556 6_556 ?
C17 Fe1 C21 129.2(2) . 6_556 ?
C19 Fe1 C21 151.2(3) . 6_556 ?
C19 Fe1 C21 68.6(3) 6_556 6_556 ?
C21 Fe1 C21 108.3(4) . 6_556 ?
C17 Fe1 C20 108.5(2) 6_556 . ?
C17 Fe1 C20 68.4(2) . . ?
C19 Fe1 C20 40.5(3) . . ?
C19 Fe1 C20 166.6(3) 6_556 . ?
C21 Fe1 C20 40.6(3) . . ?
C21 Fe1 C20 118.2(3) 6_556 . ?
C17 Fe1 C20 68.4(2) 6_556 6_556 ?
C17 Fe1 C20 108.5(2) . 6_556 ?
C19 Fe1 C20 166.6(3) . 6_556 ?
C19 Fe1 C20 40.5(3) 6_556 6_556 ?
C21 Fe1 C20 118.2(3) . 6_556 ?
C21 Fe1 C20 40.6(3) 6_556 6_556 ?
C20 Fe1 C20 151.8(5) . 6_556 ?
C17 Fe1 C18 41.1(2) 6_556 6_556 ?
C17 Fe1 C18 149.6(2) . 6_556 ?
C19 Fe1 C18 107.5(3) . 6_556 ?
C19 Fe1 C18 40.2(2) 6_556 6_556 ?
C21 Fe1 C18 167.7(2) . 6_556 ?
C21 Fe1 C18 69.1(3) 6_556 6_556 ?
C20 Fe1 C18 129.0(3) . 6_556 ?
C20 Fe1 C18 68.2(3) 6_556 6_556 ?
C17 Fe1 C18 149.6(2) 6_556 . ?
C17 Fe1 C18 41.1(2) . . ?
C19 Fe1 C18 40.2(2) . . ?
C19 Fe1 C18 107.5(3) 6_556 . ?
C21 Fe1 C18 69.1(3) . . ?
C21 Fe1 C18 167.7(2) 6_556 . ?
C20 Fe1 C18 68.2(3) . . ?
C20 Fe1 C18 129.0(3) 6_556 . ?
C18 Fe1 C18 116.0(4) 6_556 . ?
O3 P2 O4 101.9(2) . . ?
O3 P2 C17 103.6(2) . . ?
O4 P2 C17 96.3(2) . . ?
C16 O3 P2 121.4(3) . . ?
C5 O4 P2 120.5(3) . . ?
C10 C5 C6 122.0(5) . . ?
C10 C5 O4 116.4(4) . . ?
C6 C5 O4 121.2(5) . . ?
C5 C6 C7 116.1(5) . . ?
C5 C6 C22 123.1(5) . . ?
C7 C6 C22 120.9(5) . . ?
C8 C7 C6 123.7(5) . . ?
C7 C8 C9 117.9(5) . . ?
C7 C8 C26 121.0(6) . . ?
C9 C8 C26 121.1(6) . . ?
C8 C9 C10 121.4(5) . . ?
C5 C10 C9 118.7(5) . . ?
C5 C10 C11 123.1(5) . . ?
C9 C10 C11 118.1(5) . . ?
C12 C11 C16 117.6(5) . . ?
C12 C11 C10 120.6(5) . . ?
C16 C11 C10 121.6(5) . . ?
C11 C12 C13 122.7(6) . . ?
C14 C13 C12 116.5(6) . . ?
C14 C13 C30 122.8(6) . . ?
C12 C13 C30 120.7(6) . . ?
C13 C14 C15 124.3(6) . . ?
C16 C15 C14 116.1(5) . . ?
C16 C15 C34 123.6(5) . . ?
C14 C15 C34 120.1(5) . . ?
C15 C16 O3 121.2(5) . . ?
C15 C16 C11 122.1(5) . . ?
O3 C16 C11 116.5(5) . . ?
C18 C17 C21 107.8(5) . . ?
C18 C17 P2 129.4(4) . . ?
C21 C17 P2 122.7(5) . . ?
C18 C17 Fe1 69.8(3) . . ?
C21 C17 Fe1 69.3(3) . . ?
P2 C17 Fe1 129.0(3) . . ?
C19 C18 C17 107.5(6) . . ?
C19 C18 Fe1 69.6(4) . . ?
C17 C18 Fe1 69.1(3) . . ?
C18 C19 C20 108.7(6) . . ?
C18 C19 Fe1 70.2(4) . . ?
C20 C19 Fe1 69.4(4) . . ?
C21 C20 C19 108.8(6) . . ?
C21 C20 Fe1 69.8(4) . . ?
C19 C20 Fe1 70.1(4) . . ?
C20 C21 C17 107.2(6) . . ?
C20 C21 Fe1 69.5(4) . . ?
C17 C21 Fe1 69.6(3) . . ?
C6 C22 C25 111.7(6) . . ?
C6 C22 C24 112.0(6) . . ?
C25 C22 C24 107.3(7) . . ?
C6 C22 C23 107.0(6) . . ?
C25 C22 C23 107.2(7) . . ?
C24 C22 C23 111.6(6) . . ?
C28 C26 C29 104.5(13) . . ?
C28 C26 C8 112.3(7) . . ?
C29 C26 C8 109.2(7) . . ?
C28 C26 C27 115.2(12) . . ?
C29 C26 C27 99.6(12) . . ?
C8 C26 C27 114.6(7) . . ?
C32 C30 C33 105.0(8) . . ?
C32 C30 C13 114.3(7) . . ?
C33 C30 C13 108.5(7) . . ?
C32 C30 C31 109.0(9) . . ?
C33 C30 C31 111.9(11) . . ?
C13 C30 C31 108.1(7) . . ?
C35 C34 C36 107.9(7) . . ?
C35 C34 C15 111.8(6) . . ?
C36 C34 C15 113.1(5) . . ?
C35 C34 C37 108.2(7) . . ?
C36 C34 C37 108.0(7) . . ?
C15 C34 C37 107.6(6) . . ?

loop_
_geom_bond_atom_site_label_1
_geom_bond_atom_site_label_2
_geom_bond_distance
_geom_bond_site_symmetry_2
_geom_bond_publ_flag
Fe1 C17 2.038(5) 6_556 ?
Fe1 C17 2.038(5) . ?
Fe1 C19 2.039(7) . ?
Fe1 C19 2.039(7) 6_556 ?
Fe1 C21 2.033(6) . ?
Fe1 C21 2.033(6) 6_556 ?
Fe1 C20 2.030(7) . ?
Fe1 C20 2.030(7) 6_556 ?
Fe1 C18 2.046(6) 6_556 ?
Fe1 C18 2.046(6) . ?
P2 O3 1.649(4) . ?
P2 O4 1.662(4) . ?
P2 C17 1.806(6) . ?
O3 C16 1.400(6) . ?
O4 C5 1.396(6) . ?
C5 C10 1.380(7) . ?
C5 C6 1.402(8) . ?
C6 C7 1.405(7) . ?
C6 C22 1.548(8) . ?
C7 C8 1.373(8) . ?
C8 C9 1.379(8) . ?
C8 C26 1.526(8) . ?
C9 C10 1.402(7) . ?
C10 C11 1.486(8) . ?
C11 C12 1.382(8) . ?
C11 C16 1.408(7) . ?
C12 C13 1.389(8) . ?
C13 C14 1.377(8) . ?
C13 C30 1.552(9) . ?
C14 C15 1.402(8) . ?
C15 C16 1.380(8) . ?
C15 C34 1.540(8) . ?
C17 C18 1.434(8) . ?
C17 C21 1.431(8) . ?
C18 C19 1.403(8) . ?
C19 C20 1.409(10) . ?
C20 C21 1.411(9) . ?
C22 C25 1.533(10) . ?
C22 C24 1.534(10) . ?
C22 C23 1.551(10) . ?
C26 C28 1.400(14) . ?
C26 C29 1.499(14) . ?
C26 C27 1.45(2) . ?
C30 C32 1.478(11) . ?
C30 C33 1.520(14) . ?
C30 C31 1.496(15) . ?
C34 C35 1.528(10) . ?
C34 C36 1.536(10) . ?
C34 C37 1.537(11) . ?

loop_
_geom_torsion_atom_site_label_1
_geom_torsion_atom_site_label_2
_geom_torsion_atom_site_label_3
_geom_torsion_atom_site_label_4
_geom_torsion
_geom_torsion_site_symmetry_1
_geom_torsion_site_symmetry_2
_geom_torsion_site_symmetry_3
_geom_torsion_site_symmetry_4
_geom_torsion_publ_flag
O4 P2 O3 C16 50.7(4) . . . . ?
C17 P2 O3 C16 -48.9(4) . . . . ?
O3 P2 O4 C5 42.1(4) . . . . ?
C17 P2 O4 C5 147.4(4) . . . . ?
P2 O4 C5 C10 -73.9(6) . . . . ?
P2 O4 C5 C6 113.1(5) . . . . ?
C10 C5 C6 C7 3.0(9) . . . . ?
O4 C5 C6 C7 175.7(5) . . . . ?
C10 C5 C6 C22 -175.5(6) . . . . ?
O4 C5 C6 C22 -2.9(9) . . . . ?
C5 C6 C7 C8 -1.0(9) . . . . ?
C22 C6 C7 C8 177.6(6) . . . . ?
C6 C7 C8 C9 -0.8(10) . . . . ?
C6 C7 C8 C26 179.8(7) . . . . ?
C7 C8 C9 C10 0.8(10) . . . . ?
C26 C8 C9 C10 -179.8(6) . . . . ?
C6 C5 C10 C9 -3.1(8) . . . . ?
O4 C5 C10 C9 -176.1(5) . . . . ?
C6 C5 C10 C11 176.6(5) . . . . ?
O4 C5 C10 C11 3.6(8) . . . . ?
C8 C9 C10 C5 1.2(9) . . . . ?
C8 C9 C10 C11 -178.6(6) . . . . ?
C5 C10 C11 C12 -130.4(6) . . . . ?
C9 C10 C11 C12 49.3(8) . . . . ?
C5 C10 C11 C16 54.2(8) . . . . ?
C9 C10 C11 C16 -126.0(6) . . . . ?
C16 C11 C12 C13 1.5(9) . . . . ?
C10 C11 C12 C13 -174.0(6) . . . . ?
C11 C12 C13 C14 4.3(10) . . . . ?
C11 C12 C13 C30 -175.1(6) . . . . ?
C12 C13 C14 C15 -3.8(10) . . . . ?
C30 C13 C14 C15 175.5(7) . . . . ?
C13 C14 C15 C16 -2.6(10) . . . . ?
C13 C14 C15 C34 172.7(6) . . . . ?
C14 C15 C16 O3 -175.0(5) . . . . ?
C34 C15 C16 O3 9.9(8) . . . . ?
C14 C15 C16 C11 8.9(8) . . . . ?
C34 C15 C16 C11 -166.2(5) . . . . ?
P2 O3 C16 C15 115.5(5) . . . . ?
P2 O3 C16 C11 -68.2(5) . . . . ?
C12 C11 C16 C15 -8.5(8) . . . . ?
C10 C11 C16 C15 166.9(5) . . . . ?
C12 C11 C16 O3 175.2(4) . . . . ?
C10 C11 C16 O3 -9.4(7) . . . . ?
O3 P2 C17 C18 68.5(6) . . . . ?
O4 P2 C17 C18 -35.4(6) . . . . ?
O3 P2 C17 C21 -107.5(5) . . . . ?
O4 P2 C17 C21 148.6(5) . . . . ?
O3 P2 C17 Fe1 163.7(3) . . . . ?
O4 P2 C17 Fe1 59.8(4) . . . . ?
C17 Fe1 C17 C18 -158.3(3) 6_556 . . . ?
C19 Fe1 C17 C18 -37.4(4) . . . . ?
C19 Fe1 C17 C18 85.6(4) 6_556 . . . ?
C21 Fe1 C17 C18 -119.2(5) . . . . ?
C21 Fe1 C17 C18 169.4(4) 6_556 . . . ?
C20 Fe1 C17 C18 -81.1(4) . . . . ?
C20 Fe1 C17 C18 128.8(4) 6_556 . . . ?
C18 Fe1 C17 C18 50.5(8) 6_556 . . . ?
C18 Fe1 C17 C18 0.0 . . . . ?
C17 Fe1 C17 C21 -39.1(4) 6_556 . . . ?
C19 Fe1 C17 C21 81.8(4) . . . . ?
C19 Fe1 C17 C21 -155.2(4) 6_556 . . . ?
C21 Fe1 C17 C21 0.000(1) . . . . ?
C21 Fe1 C17 C21 -71.4(6) 6_556 . . . ?
C20 Fe1 C17 C21 38.1(4) . . . . ?
C20 Fe1 C17 C21 -112.0(4) 6_556 . . . ?
C18 Fe1 C17 C21 169.7(5) 6_556 . . . ?
C18 Fe1 C17 C21 119.2(5) . . . . ?
C17 Fe1 C17 P2 76.8(4) 6_556 . . . ?
C19 Fe1 C17 P2 -162.3(5) . . . . ?
C19 Fe1 C17 P2 -39.3(5) 6_556 . . . ?
C21 Fe1 C17 P2 115.9(6) . . . . ?
C21 Fe1 C17 P2 44.4(5) 6_556 . . . ?
C20 Fe1 C17 P2 153.9(5) . . . . ?
C20 Fe1 C17 P2 3.9(5) 6_556 . . . ?
C18 Fe1 C17 P2 -74.4(7) 6_556 . . . ?
C18 Fe1 C17 P2 -124.9(6) . . . . ?
C21 C17 C18 C19 0.2(7) . . . . ?
P2 C17 C18 C19 -176.3(5) . . . . ?
Fe1 C17 C18 C19 59.2(4) . . . . ?
C21 C17 C18 Fe1 -59.0(4) . . . . ?
P2 C17 C18 Fe1 124.4(5) . . . . ?
Fe1 C17 C18 Fe1 0.0 . . . . ?
C17 Fe1 C18 C19 52.3(7) 6_556 . . . ?
C17 Fe1 C18 C19 -119.1(6) . . . . ?
C19 Fe1 C18 C19 0.0 . . . . ?
C19 Fe1 C18 C19 129.2(5) 6_556 . . . ?
C21 Fe1 C18 C19 -81.1(5) . . . . ?
C21 Fe1 C18 C19 -161.3(12) 6_556 . . . ?
C20 Fe1 C18 C19 -37.3(4) . . . . ?
C20 Fe1 C18 C19 168.9(5) 6_556 . . . ?
C18 Fe1 C18 C19 86.7(4) 6_556 . . . ?
C17 Fe1 C18 C17 171.4(3) 6_556 . . . ?
C17 Fe1 C18 C17 0.0 . . . . ?
C19 Fe1 C18 C17 119.1(6) . . . . ?
C19 Fe1 C18 C17 -111.7(4) 6_556 . . . ?
C21 Fe1 C18 C17 37.9(3) . . . . ?
C21 Fe1 C18 C17 -42.2(14) 6_556 . . . ?
C20 Fe1 C18 C17 81.7(4) . . . . ?
C20 Fe1 C18 C17 -72.1(5) 6_556 . . . ?
C18 Fe1 C18 C17 -154.2(4) 6_556 . . . ?
C17 C18 C19 C20 0.0(7) . . . . ?
Fe1 C18 C19 C20 58.9(5) . . . . ?
C17 C18 C19 Fe1 -58.9(4) . . . . ?
Fe1 C18 C19 Fe1 0.0 . . . . ?
C17 Fe1 C19 C18 -153.2(4) 6_556 . . . ?
C17 Fe1 C19 C18 38.2(4) . . . . ?
C19 Fe1 C19 C18 -70.2(4) 6_556 . . . ?
C21 Fe1 C19 C18 82.6(4) . . . . ?
C21 Fe1 C19 C18 171.8(5) 6_556 . . . ?
C20 Fe1 C19 C18 120.0(6) . . . . ?
C20 Fe1 C19 C18 -40.5(15) 6_556 . . . ?
C18 Fe1 C19 C18 -109.7(5) 6_556 . . . ?
C18 Fe1 C19 C18 0.000(1) . . . . ?
C17 Fe1 C19 C20 86.9(4) 6_556 . . . ?
C17 Fe1 C19 C20 -81.7(4) . . . . ?
C19 Fe1 C19 C20 169.8(4) 6_556 . . . ?
C21 Fe1 C19 C20 -37.3(4) . . . . ?
C21 Fe1 C19 C20 51.9(7) 6_556 . . . ?
C20 Fe1 C19 C20 0.000(2) . . . . ?
C20 Fe1 C19 C20 -160.4(10) 6_556 . . . ?
C18 Fe1 C19 C20 130.3(4) 6_556 . . . ?
C18 Fe1 C19 C20 -120.0(6) . . . . ?
C18 C19 C20 C21 -0.1(8) . . . . ?
Fe1 C19 C20 C21 59.2(5) . . . . ?
C18 C19 C20 Fe1 -59.4(5) . . . . ?
Fe1 C19 C20 Fe1 0.000(1) . . . . ?
C17 Fe1 C20 C21 129.4(4) 6_556 . . . ?
C17 Fe1 C20 C21 -38.5(4) . . . . ?
C19 Fe1 C20 C21 -119.9(6) . . . . ?
C19 Fe1 C20 C21 -156.7(11) 6_556 . . . ?
C21 Fe1 C20 C21 0.0 . . . . ?
C21 Fe1 C20 C21 85.5(5) 6_556 . . . ?
C20 Fe1 C20 C21 50.7(4) 6_556 . . . ?
C18 Fe1 C20 C21 170.6(4) 6_556 . . . ?
C18 Fe1 C20 C21 -82.9(4) . . . . ?
C17 Fe1 C20 C19 -110.7(4) 6_556 . . . ?
C17 Fe1 C20 C19 81.4(4) . . . . ?
C19 Fe1 C20 C19 0.000(1) . . . . ?
C19 Fe1 C20 C19 -36.8(15) 6_556 . . . ?
C21 Fe1 C20 C19 119.9(6) . . . . ?
C21 Fe1 C20 C19 -154.5(4) 6_556 . . . ?
C20 Fe1 C20 C19 170.6(4) 6_556 . . . ?
C18 Fe1 C20 C19 -69.4(5) 6_556 . . . ?
C18 Fe1 C20 C19 37.0(4) . . . . ?
C19 C20 C21 C17 0.3(8) . . . . ?
Fe1 C20 C21 C17 59.7(4) . . . . ?
C19 C20 C21 Fe1 -59.4(5) . . . . ?
Fe1 C20 C21 Fe1 0.0 . . . . ?
C18 C17 C21 C20 -0.3(7) . . . . ?
P2 C17 C21 C20 176.5(4) . . . . ?
Fe1 C17 C21 C20 -59.6(4) . . . . ?
C18 C17 C21 Fe1 59.3(4) . . . . ?
P2 C17 C21 Fe1 -123.8(4) . . . . ?
Fe1 C17 C21 Fe1 0.000(1) . . . . ?
C17 Fe1 C21 C20 -71.2(5) 6_556 . . . ?
C17 Fe1 C21 C20 118.4(6) . . . . ?
C19 Fe1 C21 C20 37.2(4) . . . . ?
C19 Fe1 C21 C20 169.1(6) 6_556 . . . ?
C21 Fe1 C21 C20 -112.3(4) 6_556 . . . ?
C20 Fe1 C21 C20 0.0 . . . . ?
C20 Fe1 C21 C20 -155.5(5) 6_556 . . . ?
C18 Fe1 C21 C20 -36.4(14) 6_556 . . . ?
C18 Fe1 C21 C20 80.5(4) . . . . ?
C17 Fe1 C21 C17 170.4(3) 6_556 . . . ?
C17 Fe1 C21 C17 0.000(1) . . . . ?
C19 Fe1 C21 C17 -81.1(4) . . . . ?
C19 Fe1 C21 C17 50.7(8) 6_556 . . . ?
C21 Fe1 C21 C17 129.3(4) 6_556 . . . ?
C20 Fe1 C21 C17 -118.4(6) . . . . ?
C20 Fe1 C21 C17 86.2(4) 6_556 . . . ?
C18 Fe1 C21 C17 -154.8(12) 6_556 . . . ?
C18 Fe1 C21 C17 -37.9(3) . . . . ?
C5 C6 C22 C25 178.8(7) . . . . ?
C7 C6 C22 C25 0.3(10) . . . . ?
C5 C6 C22 C24 -60.8(8) . . . . ?
C7 C6 C22 C24 120.8(7) . . . . ?
C5 C6 C22 C23 61.8(8) . . . . ?
C7 C6 C22 C23 -116.7(7) . . . . ?
C7 C8 C26 C28 -47.6(15) . . . . ?
C9 C8 C26 C28 133.0(13) . . . . ?
C7 C8 C26 C29 67.8(12) . . . . ?
C9 C8 C26 C29 -111.6(11) . . . . ?
C7 C8 C26 C27 178.5(12) . . . . ?
C9 C8 C26 C27 -0.9(15) . . . . ?
C14 C13 C30 C32 10.2(12) . . . . ?
C12 C13 C30 C32 -170.4(8) . . . . ?
C14 C13 C30 C33 127.0(10) . . . . ?
C12 C13 C30 C33 -53.6(11) . . . . ?
C14 C13 C30 C31 -111.4(10) . . . . ?
C12 C13 C30 C31 68.0(11) . . . . ?
C16 C15 C34 C35 175.8(7) . . . . ?
C14 C15 C34 C35 0.9(10) . . . . ?
C16 C15 C34 C36 -62.1(8) . . . . ?
C14 C15 C34 C36 123.0(7) . . . . ?
C16 C15 C34 C37 57.2(8) . . . . ?
C14 C15 C34 C37 -117.8(7) . . . . ?
